data_7220477
loop_
_publ_author_name
'inam, afreen'
'Van Zyl, Robyn L.'
'van Vuurenb, Natasha J.'
'Chen, Chien-Teng'
'Avecilla, Fernando'
'Agarwal, Subhash M.'
'Azam, Amir'

_publ_section_title
;
 Chloroquinoline-acetamide hybrids: A promising series of potential
 antiprotozoal agent
;
_journal_name_full 'RSC Adv.'
_journal_paper_doi 10.1039/C5RA05472A
_journal_year 2015
_chemical_formula_moiety 'C22 H23 Cl N4 O'
_chemical_formula_sum 'C22 H23 Cl N4 O'
_chemical_formula_weight 394.89
_chemical_name_systematic
; 
 ? 
;
_space_group_IT_number 61
_symmetry_cell_setting orthorhombic
_symmetry_space_group_name_Hall '-P 2ac 2ab'
_symmetry_space_group_name_H-M 'P b c a'
_atom_sites_solution_hydrogens geom
_atom_sites_solution_primary direct
_atom_sites_solution_secondary difmap
_audit_creation_method SHELXL-97
_audit_update_record
;
2014-11-27 deposited with the CCDC.
2015-05-15 downloaded from the CCDC.
;
_cell_angle_alpha 90.00
_cell_angle_beta 90.00
_cell_angle_gamma 90.00
_cell_formula_units_Z 8
_cell_length_a 18.2066(10)
_cell_length_b 11.0845(6)
_cell_length_c 19.4301(10)
_cell_measurement_reflns_used 9928
_cell_measurement_temperature 100(2)
_cell_measurement_theta_max 54.994
_cell_measurement_theta_min 4.474
_cell_volume 3921.2(4)
_computing_cell_refinement ' SAINT V7.68A (Bruker: Madison, 2009 ) in Apex2 suite'
_computing_data_collection 'Apex2, Bruker Instrument Service v2010, 1-2'
_computing_data_reduction 'SAINT and XPREP Version 2008/2 (Sheldrick, Bruker AXS Inc.)'
_computing_molecular_graphics 'Bruker SHELXTL'
_computing_publication_material 'Bruker SHELXTL'
_computing_structure_refinement 'XL V2008/4 (G. M. Sheldrick, Acta Cryst. (2008). A64, 112-122)'
_computing_structure_solution 'XS V2008/1 (G. M. Sheldrick, Acta Cryst. (2008). A64, 112-122)'
_diffrn_ambient_temperature 100(2)
_diffrn_measured_fraction_theta_full 0.995
_diffrn_measured_fraction_theta_max 0.995
_diffrn_measurement_device_type 'CCD area detector'
_diffrn_measurement_method 'phi and omega scans'
_diffrn_radiation_monochromator graphite
_diffrn_radiation_source 'fine-focus sealed tube'
_diffrn_radiation_type MoK\a
_diffrn_radiation_wavelength 0.71073
_diffrn_reflns_av_R_equivalents 0.0485
_diffrn_reflns_av_sigmaI/netI 0.0273
_diffrn_reflns_limit_h_max 23
_diffrn_reflns_limit_h_min -22
_diffrn_reflns_limit_k_max 14
_diffrn_reflns_limit_k_min -14
_diffrn_reflns_limit_l_max 24
_diffrn_reflns_limit_l_min -24
_diffrn_reflns_number 45033
_diffrn_reflns_theta_full 27.51
_diffrn_reflns_theta_max 27.51
_diffrn_reflns_theta_min 2.38
_exptl_absorpt_coefficient_mu 0.215
_exptl_absorpt_correction_T_max 0.9284
_exptl_absorpt_correction_T_min 0.8999
_exptl_absorpt_correction_type multi-scan
_exptl_absorpt_process_details 'North et al., 1968'
_exptl_crystal_colour colourless
_exptl_crystal_density_diffrn 1.338
_exptl_crystal_density_method 'not measured'
_exptl_crystal_description Block
_exptl_crystal_F_000 1664
_exptl_crystal_size_max 0.50
_exptl_crystal_size_mid 0.45
_exptl_crystal_size_min 0.35
_refine_diff_density_max 0.301
_refine_diff_density_min -0.319
_refine_diff_density_rms 0.048
_refine_ls_extinction_method none
_refine_ls_goodness_of_fit_ref 1.025
_refine_ls_hydrogen_treatment refall
_refine_ls_matrix_type full
_refine_ls_number_parameters 345
_refine_ls_number_reflns 4490
_refine_ls_number_restraints 0
_refine_ls_restrained_S_all 1.025
_refine_ls_R_factor_all 0.0504
_refine_ls_R_factor_gt 0.0350
_refine_ls_shift/su_max 0.001
_refine_ls_shift/su_mean 0.000
_refine_ls_structure_factor_coef Fsqd
_refine_ls_weighting_details 'calc w=1/[\s^2^(Fo^2^)+(0.0436P)^2^+1.7934P] where P=(Fo^2^+2Fc^2^)/3'
_refine_ls_weighting_scheme calc
_refine_ls_wR_factor_gt 0.0854
_refine_ls_wR_factor_ref 0.0942
_reflns_number_gt 3547
_reflns_number_total 4490
_reflns_threshold_expression >2sigma(I)
_cod_data_source_file c5ra05472a3.cif
_cod_data_source_block a8
_cod_depositor_comments
;
The following automatic conversions were performed:

'_symmetry_cell_setting' value 'Orthorhombic' changed to
'orthorhombic' according to
/usr/data/users/saulius/crontab/automatic-downloads/rss-feeds/RSC/lib/dictionaries/cif_core.dic
dictionary named 'cif_core.dic' version 2.4.2 from 2011-04-26.

Automatic conversion script
Id: cif_fix_values 3271 2015-04-21 07:52:19Z andrius 
;
_cod_original_sg_symbol_Hall -P2ac2ab
_cod_original_sg_symbol_H-M Pbca
_cod_database_code 7220477

loop_
_symmetry_equiv_pos_as_xyz
'x, y, z'
'-x+1/2, -y, z+1/2'
'x+1/2, -y+1/2, -z'
'-x, y+1/2, -z+1/2'
'-x, -y, -z'
'x-1/2, y, -z-1/2'
'-x-1/2, y-1/2, z'
'x, -y-1/2, z-1/2'

loop_
_atom_site_label
_atom_site_type_symbol
_atom_site_fract_x
_atom_site_fract_y
_atom_site_fract_z
_atom_site_U_iso_or_equiv
_atom_site_adp_type
_atom_site_occupancy
_atom_site_symmetry_multiplicity
_atom_site_calc_flag
Cl1 Cl 0.24997(2) -0.08534(3) 0.434734(19) 0.02764(11) Uani 1 1 d
O1 O 0.19670(6) 0.79697(9) 0.82188(5) 0.0271(3) Uani 1 1 d
N1 N 0.14185(6) 0.28792(10) 0.69225(6) 0.0179(2) Uani 1 1 d
C1 C 0.21180(8) -0.01130(13) 0.50516(7) 0.0203(3) Uani 1 1 d
N2 N 0.13701(6) 0.53995(10) 0.72414(6) 0.0174(2) Uani 1 1 d
C2 C 0.16862(8) -0.07374(12) 0.54997(8) 0.0202(3) Uani 1 1 d
H2 H 0.1569(9) -0.1582(15) 0.5429(8) 0.022(4) Uiso 1 1 d
N3 N 0.09170(7) 0.68563(11) 0.82838(6) 0.0192(3) Uani 1 1 d
H3N H 0.0698(10) 0.6258(16) 0.8079(9) 0.027(5) Uiso 1 1 d
C3 C 0.14097(7) -0.01519(12) 0.60927(7) 0.0187(3) Uani 1 1 d
N4 N 0.10218(7) -0.08466(11) 0.65514(6) 0.0222(3) Uani 1 1 d
C4 C 0.15604(7) 0.10930(12) 0.61966(7) 0.0172(3) Uani 1 1 d
C5 C 0.12819(7) 0.16523(12) 0.68072(7) 0.0178(3) Uani 1 1 d
C6 C 0.10482(8) 0.37465(13) 0.64646(8) 0.0193(3) Uani 1 1 d
H6B H 0.0531(9) 0.3818(14) 0.6599(8) 0.020(4) Uiso 1 1 d
H6A H 0.1070(9) 0.3482(14) 0.5987(9) 0.021(4) Uiso 1 1 d
C7 C 0.14079(8) 0.49735(13) 0.65292(7) 0.0193(3) Uani 1 1 d
H7B H 0.1154(8) 0.5549(14) 0.6228(8) 0.015(4) Uiso 1 1 d
H7A H 0.1937(9) 0.4917(14) 0.6371(8) 0.024(4) Uiso 1 1 d
C8 C 0.17170(8) 0.65856(13) 0.73041(8) 0.0206(3) Uani 1 1 d
H8B H 0.1529(9) 0.7112(15) 0.6935(8) 0.023(4) Uiso 1 1 d
H8A H 0.2266(9) 0.6527(14) 0.7265(8) 0.023(4) Uiso 1 1 d
C9 C 0.15589(8) 0.72063(12) 0.79827(7) 0.0189(3) Uani 1 1 d
C10 C 0.06555(7) 0.72009(12) 0.89382(7) 0.0180(3) Uani 1 1 d
C11 C 0.08274(8) 0.83098(13) 0.92371(7) 0.0189(3) Uani 1 1 d
H11 H 0.1134(9) 0.8846(15) 0.9006(8) 0.020(4) Uiso 1 1 d
C12 C 0.05218(8) 0.86089(13) 0.98708(8) 0.0216(3) Uani 1 1 d
H12 H 0.0632(9) 0.9390(15) 1.0077(8) 0.025(4) Uiso 1 1 d
C13 C 0.00444(8) 0.78402(14) 1.02171(7) 0.0223(3) Uani 1 1 d
C14 C -0.01181(8) 0.67344(13) 0.99073(8) 0.0222(3) Uani 1 1 d
H14 H -0.0461(9) 0.6178(15) 1.0132(8) 0.026(4) Uiso 1 1 d
C15 C 0.01856(8) 0.64156(13) 0.92815(8) 0.0201(3) Uani 1 1 d
H15 H 0.0071(9) 0.5658(15) 0.9065(8) 0.021(4) Uiso 1 1 d
C16 C 0.17488(8) 0.45212(12) 0.76835(8) 0.0195(3) Uani 1 1 d
H16B H 0.2268(9) 0.4436(14) 0.7537(9) 0.024(4) Uiso 1 1 d
H16A H 0.1722(9) 0.4783(14) 0.8171(8) 0.020(4) Uiso 1 1 d
C17 C 0.13814(8) 0.32994(13) 0.76332(7) 0.0197(3) Uani 1 1 d
H17B H 0.1640(8) 0.2735(14) 0.7930(8) 0.019(4) Uiso 1 1 d
H17A H 0.0856(10) 0.3366(15) 0.7802(8) 0.025(4) Uiso 1 1 d
C18 C 0.09287(8) 0.09230(13) 0.72761(8) 0.0218(3) Uani 1 1 d
H18 H 0.0741(10) 0.1217(15) 0.7717(9) 0.029(4) Uiso 1 1 d
C19 C 0.08138(8) -0.03032(14) 0.71223(8) 0.0238(3) Uani 1 1 d
H19 H 0.0554(10) -0.0822(15) 0.7457(9) 0.028(4) Uiso 1 1 d
C20 C 0.20102(8) 0.16981(13) 0.57115(8) 0.0198(3) Uani 1 1 d
H20 H 0.2146(8) 0.2514(15) 0.5787(8) 0.018(4) Uiso 1 1 d
C21 C 0.22866(8) 0.11146(13) 0.51486(8) 0.0211(3) Uani 1 1 d
H21 H 0.2604(9) 0.1522(15) 0.4818(9) 0.026(4) Uiso 1 1 d
C22 C -0.02786(10) 0.81663(17) 1.09028(9) 0.0309(4) Uani 1 1 d
H22B H 0.0002(10) 0.7779(17) 1.1281(10) 0.041(5) Uiso 1 1 d
H22A H -0.0767(13) 0.794(2) 1.0928(11) 0.057(6) Uiso 1 1 d
H22C H -0.0266(11) 0.9019(19) 1.0995(10) 0.046(6) Uiso 1 1 d

loop_
_atom_site_aniso_label
_atom_site_aniso_U_11
_atom_site_aniso_U_22
_atom_site_aniso_U_33
_atom_site_aniso_U_23
_atom_site_aniso_U_13
_atom_site_aniso_U_12
Cl1 0.0358(2) 0.02402(19) 0.02312(19) -0.00438(14) 0.00279(16) 0.00482(15)
O1 0.0273(6) 0.0241(5) 0.0299(6) -0.0061(4) 0.0069(5) -0.0101(5)
N1 0.0199(6) 0.0153(5) 0.0184(6) -0.0003(5) -0.0011(5) 0.0006(5)
C1 0.0203(7) 0.0204(7) 0.0201(7) -0.0035(6) -0.0025(6) 0.0048(6)
N2 0.0197(6) 0.0144(5) 0.0182(6) 0.0002(4) -0.0001(5) 0.0012(5)
C2 0.0196(7) 0.0150(7) 0.0260(8) -0.0013(6) -0.0060(6) 0.0009(5)
N3 0.0175(6) 0.0181(6) 0.0220(6) -0.0050(5) 0.0016(5) -0.0026(5)
C3 0.0152(6) 0.0165(6) 0.0244(7) 0.0009(5) -0.0043(6) 0.0012(5)
N4 0.0217(6) 0.0168(6) 0.0281(7) 0.0029(5) -0.0004(5) -0.0014(5)
C4 0.0137(6) 0.0166(6) 0.0213(7) 0.0003(5) -0.0022(5) 0.0013(5)
C5 0.0151(6) 0.0165(6) 0.0219(7) 0.0000(5) -0.0031(5) 0.0013(5)
C6 0.0200(7) 0.0189(7) 0.0191(7) -0.0003(6) -0.0024(6) 0.0020(6)
C7 0.0230(8) 0.0175(7) 0.0176(7) 0.0007(5) -0.0005(6) 0.0015(6)
C8 0.0231(7) 0.0168(7) 0.0219(7) -0.0002(6) 0.0041(6) -0.0011(6)
C9 0.0207(7) 0.0143(6) 0.0216(7) 0.0022(5) 0.0012(6) 0.0013(5)
C10 0.0145(6) 0.0192(7) 0.0202(7) -0.0001(5) -0.0005(5) 0.0031(5)
C11 0.0171(7) 0.0178(7) 0.0216(7) 0.0012(6) 0.0006(5) -0.0008(5)
C12 0.0222(7) 0.0202(7) 0.0224(7) -0.0027(6) -0.0025(6) 0.0034(6)
C13 0.0190(7) 0.0276(8) 0.0201(7) 0.0016(6) -0.0007(6) 0.0054(6)
C14 0.0178(7) 0.0248(7) 0.0240(8) 0.0050(6) 0.0019(6) 0.0004(6)
C15 0.0159(7) 0.0176(7) 0.0268(8) -0.0001(6) -0.0025(6) 0.0000(5)
C16 0.0225(7) 0.0159(7) 0.0200(7) -0.0002(5) -0.0029(6) 0.0014(6)
C17 0.0236(7) 0.0171(7) 0.0185(7) 0.0006(5) -0.0006(6) 0.0016(6)
C18 0.0218(7) 0.0216(7) 0.0222(7) 0.0001(6) 0.0020(6) 0.0012(6)
C19 0.0231(8) 0.0214(7) 0.0270(8) 0.0052(6) 0.0028(6) -0.0021(6)
C20 0.0181(7) 0.0156(7) 0.0257(7) -0.0004(6) -0.0006(6) -0.0008(5)
C21 0.0195(7) 0.0195(7) 0.0243(8) 0.0019(6) 0.0005(6) 0.0011(6)
C22 0.0320(9) 0.0363(10) 0.0245(8) 0.0002(7) 0.0067(7) 0.0041(8)

loop_
_atom_type_symbol
_atom_type_description
_atom_type_scat_dispersion_real
_atom_type_scat_dispersion_imag
_atom_type_scat_source
C C 0.0033 0.0016 'International Tables Vol C Tables 4.2.6.8 and 6.1.1.4'
H H 0.0000 0.0000 'International Tables Vol C Tables 4.2.6.8 and 6.1.1.4'
N N 0.0061 0.0033 'International Tables Vol C Tables 4.2.6.8 and 6.1.1.4'
O O 0.0106 0.0060 'International Tables Vol C Tables 4.2.6.8 and 6.1.1.4'
Cl Cl 0.1484 0.1585 'International Tables Vol C Tables 4.2.6.8 and 6.1.1.4'

loop_
_geom_angle_atom_site_label_1
_geom_angle_atom_site_label_2
_geom_angle_atom_site_label_3
_geom_angle
C5 N1 C17 116.95(11)
C5 N1 C6 117.11(11)
C17 N1 C6 110.01(11)
C2 C1 C21 122.10(13)
C2 C1 Cl1 119.57(11)
C21 C1 Cl1 118.30(11)
C8 N2 C7 110.38(11)
C8 N2 C16 110.11(11)
C7 N2 C16 108.47(11)
C1 C2 C3 119.52(13)
C1 C2 H2 121.8(10)
C3 C2 H2 118.7(10)
C9 N3 C10 126.81(12)
C9 N3 H3N 114.5(11)
C10 N3 H3N 117.6(11)
N4 C3 C2 117.01(12)
N4 C3 C4 123.46(13)
C2 C3 C4 119.50(13)
C19 N4 C3 115.96(12)
C20 C4 C3 118.46(13)
C20 C4 C5 123.42(12)
C3 C4 C5 118.03(12)
C18 C5 N1 123.16(13)
C18 C5 C4 117.35(13)
N1 C5 C4 119.36(12)
N1 C6 C7 109.75(11)
N1 C6 H6B 109.3(9)
C7 C6 H6B 108.7(9)
N1 C6 H6A 111.1(9)
C7 C6 H6A 109.4(9)
H6B C6 H6A 108.5(13)
N2 C7 C6 110.35(12)
N2 C7 H7B 109.4(9)
C6 C7 H7B 109.3(9)
N2 C7 H7A 110.6(9)
C6 C7 H7A 109.3(9)
H7B C7 H7A 107.9(13)
N2 C8 C9 113.48(12)
N2 C8 H8B 108.8(10)
C9 C8 H8B 107.3(9)
N2 C8 H8A 111.4(9)
C9 C8 H8A 106.5(9)
H8B C8 H8A 109.2(13)
O1 C9 N3 124.05(13)
O1 C9 C8 121.89(13)
N3 C9 C8 114.03(12)
C15 C10 C11 119.32(13)
C15 C10 N3 118.07(13)
C11 C10 N3 122.56(13)
C12 C11 C10 119.26(13)
C12 C11 H11 121.0(10)
C10 C11 H11 119.7(10)
C13 C12 C11 122.15(14)
C13 C12 H12 118.3(10)
C11 C12 H12 119.5(10)
C12 C13 C14 117.47(13)
C12 C13 C22 121.80(14)
C14 C13 C22 120.72(14)
C15 C14 C13 121.24(14)
C15 C14 H14 119.1(10)
C13 C14 H14 119.6(10)
C14 C15 C10 120.55(13)
C14 C15 H15 121.4(10)
C10 C15 H15 118.0(10)
N2 C16 C17 110.34(12)
N2 C16 H16B 110.0(10)
C17 C16 H16B 108.5(9)
N2 C16 H16A 109.9(9)
C17 C16 H16A 107.6(9)
H16B C16 H16A 110.5(13)
N1 C17 C16 109.05(12)
N1 C17 H17B 109.5(9)
C16 C17 H17B 108.9(9)
N1 C17 H17A 111.9(9)
C16 C17 H17A 109.3(9)
H17B C17 H17A 108.2(13)
C5 C18 C19 119.72(14)
C5 C18 H18 123.2(10)
C19 C18 H18 117.1(10)
N4 C19 C18 125.27(14)
N4 C19 H19 115.2(10)
C18 C19 H19 119.5(10)
C21 C20 C4 121.39(13)
C21 C20 H20 118.7(9)
C4 C20 H20 119.9(9)
C20 C21 C1 118.98(14)
C20 C21 H21 121.7(10)
C1 C21 H21 119.3(10)
C13 C22 H22B 110.6(11)
C13 C22 H22A 111.1(14)
H22B C22 H22A 109.9(17)
C13 C22 H22C 113.1(12)
H22B C22 H22C 106.0(16)
H22A C22 H22C 105.9(18)

loop_
_geom_bond_atom_site_label_1
_geom_bond_atom_site_label_2
_geom_bond_distance
Cl1 C1 1.7404(14)
O1 C9 1.2160(17)
N1 C5 1.4006(18)
N1 C17 1.4589(18)
N1 C6 1.4732(18)
C1 C2 1.362(2)
C1 C21 1.408(2)
N2 C8 1.4636(18)
N2 C7 1.4638(18)
N2 C16 1.4702(18)
C2 C3 1.415(2)
C2 H2 0.969(16)
N3 C9 1.3633(18)
N3 C10 1.4103(18)
N3 H3N 0.870(18)
C3 N4 1.3734(18)
C3 C4 1.4213(19)
N4 C19 1.318(2)
C4 C20 1.417(2)
C4 C5 1.4314(19)
C5 C18 1.377(2)
C6 C7 1.515(2)
C6 H6B 0.980(17)
C6 H6A 0.973(16)
C7 H7B 0.980(15)
C7 H7A 1.012(17)
C8 C9 1.515(2)
C8 H8B 0.986(17)
C8 H8A 1.005(17)
C10 C15 1.391(2)
C10 C11 1.3950(19)
C11 C12 1.391(2)
C11 H11 0.931(17)
C12 C13 1.391(2)
C12 H12 0.975(17)
C13 C14 1.397(2)
C13 C22 1.501(2)
C14 C15 1.382(2)
C14 H14 0.980(17)
C15 H15 0.962(16)
C16 C17 1.514(2)
C16 H16B 0.993(17)
C16 H16A 0.992(16)
C17 H17B 0.973(16)
C17 H17A 1.013(17)
C18 C19 1.407(2)
C18 H18 0.978(18)
C19 H19 0.990(18)
C20 C21 1.367(2)
C20 H20 0.949(16)
C21 H21 0.976(18)
C22 H22B 0.99(2)
C22 H22A 0.92(2)
C22 H22C 0.96(2)

loop_
_geom_hbond_atom_site_label_D
_geom_hbond_atom_site_label_H
_geom_hbond_atom_site_label_A
_geom_hbond_distance_DH
_geom_hbond_distance_HA
_geom_hbond_distance_DA
_geom_hbond_angle_DHA
N3 H3N N2 0.870(18) 2.248(17) 2.7186(17) 113.8(14)

loop_
_geom_torsion_atom_site_label_1
_geom_torsion_atom_site_label_2
_geom_torsion_atom_site_label_3
_geom_torsion_atom_site_label_4
_geom_torsion
C21 C1 C2 C3 -1.6(2)
Cl1 C1 C2 C3 176.48(10)
C1 C2 C3 N4 -175.45(13)
C1 C2 C3 C4 2.7(2)
C2 C3 N4 C19 175.43(13)
C4 C3 N4 C19 -2.7(2)
N4 C3 C4 C20 175.61(13)
C2 C3 C4 C20 -2.42(19)
N4 C3 C4 C5 -1.0(2)
C2 C3 C4 C5 -179.05(12)
C17 N1 C5 C18 18.37(19)
C6 N1 C5 C18 -115.39(15)
C17 N1 C5 C4 -157.34(12)
C6 N1 C5 C4 68.90(16)
C20 C4 C5 C18 -172.12(13)
C3 C4 C5 C18 4.33(19)
C20 C4 C5 N1 3.8(2)
C3 C4 C5 N1 -179.72(12)
C5 N1 C6 C7 -164.65(12)
C17 N1 C6 C7 58.60(15)
C8 N2 C7 C6 -179.95(12)
C16 N2 C7 C6 59.34(14)
N1 C6 C7 N2 -58.85(15)
C7 N2 C8 C9 167.55(12)
C16 N2 C8 C9 -72.73(15)
C10 N3 C9 O1 -7.4(2)
C10 N3 C9 C8 174.47(13)
N2 C8 C9 O1 155.69(13)
N2 C8 C9 N3 -26.14(18)
C9 N3 C10 C15 -152.96(14)
C9 N3 C10 C11 29.6(2)
C15 C10 C11 C12 -0.3(2)
N3 C10 C11 C12 177.09(13)
C10 C11 C12 C13 -0.4(2)
C11 C12 C13 C14 0.5(2)
C11 C12 C13 C22 179.56(14)
C12 C13 C14 C15 0.2(2)
C22 C13 C14 C15 -178.91(14)
C13 C14 C15 C10 -0.9(2)
C11 C10 C15 C14 1.0(2)
N3 C10 C15 C14 -176.55(12)
C8 N2 C16 C17 178.70(12)
C7 N2 C16 C17 -60.42(15)
C5 N1 C17 C16 163.94(12)
C6 N1 C17 C16 -59.24(15)
N2 C16 C17 N1 60.72(15)
N1 C5 C18 C19 -179.84(13)
C4 C5 C18 C19 -4.1(2)
C3 N4 C19 C18 3.1(2)
C5 C18 C19 N4 0.3(2)
C3 C4 C20 C21 1.1(2)
C5 C4 C20 C21 177.49(13)
C4 C20 C21 C1 0.1(2)
C2 C1 C21 C20 0.2(2)
Cl1 C1 C21 C20 -177.90(11)
